data_7127086
loop_
_publ_author_name
'R\"osch, Bastian'
'Gentner, Thomas Xaver'
'Eyselein, Jonathan'
'Friedrich, Alexander'
'Langer, Jens'
'Harder, Sjoerd'

_publ_section_title
;
 Mg-Mg bond polarization induced by a superbulky \b-diketiminate ligand.
;
_journal_issue 77
_journal_name_full 'Chemical communications (Cambridge, England)'
_journal_page_first 11402
_journal_page_last 11405
_journal_paper_doi 10.1039/d0cc05200k
_journal_volume 56
_journal_year 2020
_chemical_formula_moiety '1(C21 H35 N O)'
_chemical_formula_sum 'C21 H35 N O'
_chemical_formula_weight 317.50
_space_group_crystal_system monoclinic
_space_group_IT_number 14
_space_group_name_Hall '-P 2yn'
_space_group_name_H-M_alt 'P 1 21/n 1'
_atom_sites_solution_hydrogens mixed
_atom_sites_solution_primary dual
_audit_creation_date 2020-07-30
_audit_creation_method
;
Olex2 1.3
(compiled 2020.07.16 svn.r6f6c53a7 for OlexSys, GUI svn.r6139)
;
_audit_update_record
;
2020-07-30 deposited with the CCDC.	2020-08-18 downloaded from the CCDC.
;
_cell_angle_alpha 90
_cell_angle_beta 98.387(4)
_cell_angle_gamma 90
_cell_formula_units_Z 8
_cell_length_a 9.9088(3)
_cell_length_b 20.8368(11)
_cell_length_c 19.7657(10)
_cell_measurement_reflns_used 5824
_cell_measurement_temperature 100.0(1)
_cell_measurement_theta_max 72.0650
_cell_measurement_theta_min 4.7120
_cell_volume 4037.3(3)
_computing_cell_refinement 'CrysAlisPro 1.171.40.67a (Rigaku OD, 2019)'
_computing_data_collection 'CrysAlisPro 1.171.40.67a (Rigaku OD, 2019)'
_computing_data_reduction 'CrysAlisPro 1.171.40.67a (Rigaku OD, 2019)'
_computing_molecular_graphics 'Olex2 1.3 (Dolomanov et al., 2009)'
_computing_publication_material 'Olex2 1.3 (Dolomanov et al., 2009)'
_computing_structure_refinement 'SHELXL 2016/6 (Sheldrick, 2015)'
_computing_structure_solution 'SHELXT 2014/5 (Sheldrick, 2014)'
_diffrn_ambient_environment N~2~
_diffrn_ambient_temperature 100.0(1)
_diffrn_detector 'CCD plate'
_diffrn_detector_area_resol_mean 5.2903
_diffrn_detector_type AtlasS2
_diffrn_measured_fraction_theta_full 0.997
_diffrn_measured_fraction_theta_max 0.967
_diffrn_measurement_details
;
List of Runs (angles in degrees, time in seconds):

  # Type    Start    End  Width  t~exp~   \w     \q     \k     \f   Frames
#--------------------------------------------------------------------------
  1  \w   -116.00 -17.00   1.00    4.00    --  -41.48 -38.00 -90.00   99
  2  \w    -87.00 -10.00   1.00    4.00    --  -41.48 125.00  60.00   77
  3  \w    103.00 167.00   1.00   16.00    --  104.33  77.00  30.00   64
  4  \w     31.00 114.00   1.00   16.00    --  104.33 -45.00 -60.00   83
  5  \w     23.00  49.00   1.00   16.00    --  104.33 -94.00 -30.00   26
  6  \w     36.00 131.00   1.00   16.00    --  104.33 -77.00 -90.00   95
  7  \w     32.00 163.00   1.00   16.00    --  104.33   0.00-150.00  131
;
_diffrn_measurement_device 'four-circle diffractometer'
_diffrn_measurement_device_type 'SuperNova, Dual, Cu at home/near, AtlasS2'
_diffrn_measurement_method '\w scans'
_diffrn_orient_matrix_type 'CrysAlisPro convention (1999,Acta A55,543-557)'
_diffrn_orient_matrix_UB_11 -0.0015040000
_diffrn_orient_matrix_UB_12 -0.0643975000
_diffrn_orient_matrix_UB_13 0.0380249000
_diffrn_orient_matrix_UB_21 0.1113390000
_diffrn_orient_matrix_UB_22 0.0251217000
_diffrn_orient_matrix_UB_23 0.0562757000
_diffrn_orient_matrix_UB_31 -0.1106339000
_diffrn_orient_matrix_UB_32 0.0263963000
_diffrn_orient_matrix_UB_33 0.0399608000
_diffrn_radiation_monochromator mirror
_diffrn_radiation_probe x-ray
_diffrn_radiation_type 'Cu K\a'
_diffrn_radiation_wavelength 1.54184
_diffrn_reflns_av_R_equivalents 0.0368
_diffrn_reflns_av_unetI/netI 0.0476
_diffrn_reflns_Laue_measured_fraction_full 0.997
_diffrn_reflns_Laue_measured_fraction_max 0.967
_diffrn_reflns_limit_h_max 8
_diffrn_reflns_limit_h_min -12
_diffrn_reflns_limit_k_max 16
_diffrn_reflns_limit_k_min -24
_diffrn_reflns_limit_l_max 24
_diffrn_reflns_limit_l_min -23
_diffrn_reflns_number 14248
_diffrn_reflns_point_group_measured_fraction_full 0.997
_diffrn_reflns_point_group_measured_fraction_max 0.967
_diffrn_reflns_theta_full 67.684
_diffrn_reflns_theta_max 72.816
_diffrn_reflns_theta_min 3.099
_diffrn_source 'micro-focus sealed X-ray tube'
_diffrn_source_type 'SuperNova (Cu) X-ray Source'
_exptl_absorpt_coefficient_mu 0.473
_exptl_absorpt_correction_T_max 1.00000
_exptl_absorpt_correction_T_min 0.71551
_exptl_absorpt_correction_type multi-scan
_exptl_absorpt_process_details
;
CrysAlisPro 1.171.40.67a (Rigaku Oxford Diffraction, 2019)
Empirical absorption correction using spherical harmonics,
 implemented in SCALE3 ABSPACK scaling algorithm.
;
_exptl_crystal_colour 'clear colourless'
_exptl_crystal_colour_lustre clear
_exptl_crystal_colour_primary colourless
_exptl_crystal_density_diffrn 1.045
_exptl_crystal_description needle
_exptl_crystal_F_000 1408
_exptl_crystal_size_max 0.425
_exptl_crystal_size_mid 0.079
_exptl_crystal_size_min 0.07
_refine_diff_density_max 0.273
_refine_diff_density_min -0.276
_refine_diff_density_rms 0.046
_refine_ls_extinction_coef 0.00075(5)
_refine_ls_extinction_expression Fc^*^=kFc[1+0.001xFc^2^\l^3^/sin(2\q)]^-1/4^
_refine_ls_extinction_method 'SHELXL-2016/6 (Sheldrick 2016)'
_refine_ls_goodness_of_fit_ref 1.168
_refine_ls_hydrogen_treatment mixed
_refine_ls_matrix_type full
_refine_ls_number_parameters 667
_refine_ls_number_reflns 7787
_refine_ls_number_restraints 1943
_refine_ls_restrained_S_all 1.054
_refine_ls_R_factor_all 0.0854
_refine_ls_R_factor_gt 0.0758
_refine_ls_shift/su_max 0.000
_refine_ls_shift/su_mean 0.000
_refine_ls_structure_factor_coef Fsqd
_refine_ls_weighting_details 'w=1/[\s^2^(Fo^2^)+(0.0092P)^2^+5.4735P] where P=(Fo^2^+2Fc^2^)/3'
_refine_ls_weighting_scheme calc
_refine_ls_wR_factor_gt 0.1508
_refine_ls_wR_factor_ref 0.1553
_reflns_Friedel_coverage 0.000
_reflns_number_gt 6687
_reflns_number_total 7787
_reflns_threshold_expression 'I > 2\s(I)'
_cod_data_source_file d0cc05200k2.cif
_cod_data_source_block hasj200604b
_cod_depositor_comments 'Adding full bibliography for 7127086--7127091.cif.'
_cod_database_code 7127086
_shelx_shelxl_version_number 2016/6
_chemical_oxdiff_formula C42H70N2O2
_shelx_space_group_comment
;
The symmetry employed for this shelxl refinement is uniquely defined
by the following loop, which should always be used as a source of
symmetry information in preference to the above space-group names.
They are only intended as comments.
;
_shelx_estimated_absorpt_t_max 0.968
_shelx_estimated_absorpt_t_min 0.824
_reflns_odcompleteness_completeness 99.60
_reflns_odcompleteness_iscentric 1
_reflns_odcompleteness_theta 66.97
_olex2_refinement_description
;
1. Fixed Uiso
 At 1.2 times of:
  All C(H) groups, All C(H,H) groups
 At 1.5 times of:
  All C(H,H,H) groups
2. Restrained distances
 N2-C27A \\sim N2-C27
 with sigma of 0.02
 C37A-C36A \\sim C37-C36 \\sim C35A-C34A \\sim C35-C34 \\sim C39A-C40A \\sim
C40-C39 \\sim C42-C41 ~
 C42A-C41A
 with sigma of 0.02
 C32-C38 \\sim C32A-C38A \\sim C33-C28 \\sim C28A-C33A
 with sigma of 0.02
 C38A-C41A \\sim C41-C38 \\sim C39-C38 \\sim C39A-C38A \\sim C36A-C33A \\sim
C36-C33 \\sim C34A-C33A ~
 C34-C33
 with sigma of 0.02
 C26A-C24A \\sim C24A-C25A \\sim C25A-C26A
 with sigma of 0.02
 C23-C24 \\sim C23A-C24A \\sim C23-C25 \\sim C23A-C25A \\sim C23A-C26A \\sim
C23-C26
 with sigma of 0.02
 C22-C23 \\sim C22-C23A
 with sigma of 0.02
 C4A-C5A \\sim C5A-C3A \\sim C4A-C3A \\sim C3-C4 \\sim C4-C5 \\sim C3-C5
 with sigma of 0.02
 C3A-C2A \\sim C3-C2 \\sim C4A-C2A \\sim C4-C2 \\sim C5-C2 \\sim C5A-C2A
 with sigma of 0.02
 C28-C27 \\sim C28A-C27A \\sim C32-C27 \\sim C32A-C27A
 with sigma of 0.02
 C30-C29 \\sim C30A-C29A \\sim C31A-C30A \\sim C31-C30
 with sigma of 0.02
 C32A-C31A \\sim C32-C31 \\sim C29A-C28A \\sim C29-C28
 with sigma of 0.02
 C31A-C27A \\sim C27A-C29A
 with sigma of 0.02
 C32A-C30A \\sim C30A-C28A
 with sigma of 0.02
 C29A-C31A \\sim C28A-C32A
 with sigma of 0.02
 C27A-C30A \\sim C27-C30
 with sigma of 0.02
3. Restrained planarity
 C28A, C29A, C30A, C27A, C32A, C31A
 with sigma of 0.05
4. Uiso/Uaniso restraints and constraints
C27 \\sim C28 \\sim C29 \\sim C30 \\sim C31 \\sim C32 \\sim C33 \\sim C34 \\sim
C35 \\sim C36 \\sim C37 \\sim C38 \\sim C39 \\sim C40 \\sim C41 \\sim C42 \\sim
C27A \\sim C28A \\sim C29A \\sim C30A \\sim C31A \\sim C32A \\sim C33A \\sim
C35A \\sim C36A \\sim C37A \\sim C38A \\sim C39A \\sim C40A \\sim C41A \\sim
C42A: within 4A with sigma of 0.02 and sigma for terminal atoms of 0.04 within
4A
C23 \\sim C24 \\sim C25 \\sim C26 \\sim C24A \\sim C25A \\sim C26A: within 4A
with sigma of 0.02 and sigma for terminal atoms of 0.03 within 4A
C2 \\sim C3 \\sim C4 \\sim C5 \\sim C2A \\sim C3A \\sim C4A \\sim C5A: within
4A with sigma of 0.02 and sigma for terminal atoms of 0.04 within 4A
C32 \\sim C38 \\sim C32A \\sim C38A: within 3A with sigma of 0.01 and sigma for
terminal atoms of 0.01 within 3A
5. Rigid body (RIGU) restrains
 C32A, C38A, C39A, C41A
 with sigma for 1-2 distances of 0.002 and sigma for 1-3 distances of 0.002
 C22, C23A, C24A, C25A, C26A
 with sigma for 1-2 distances of 0.002 and sigma for 1-3 distances of 0.002
6. Others
 Sof(C32A)=Sof(C31A)=Sof(H31A)=Sof(C30A)=Sof(H30A)=Sof(C29A)=Sof(H29A)=
 Sof(C28A)=Sof(C27A)=Sof(C33A)=Sof(H33A)=Sof(C34A)=Sof(H34c)=Sof(H34d)=
 Sof(C35A)=Sof(H35d)=Sof(H35e)=Sof(H35f)=Sof(C36A)=Sof(H36c)=Sof(H36d)=
 Sof(C37A)=Sof(H37d)=Sof(H37e)=Sof(H37f)=Sof(C38A)=Sof(H38A)=Sof(C39A)=
 Sof(H39c)=Sof(H39d)=Sof(C40A)=Sof(H40d)=Sof(H40e)=Sof(H40f)=Sof(C41A)=
 Sof(H41c)=Sof(H41d)=Sof(C42A)=Sof(H42d)=Sof(H42e)=Sof(H42f)=1-FVAR(1)
 Sof(C27)=Sof(C28)=Sof(C29)=Sof(H29)=Sof(C30)=Sof(H30)=Sof(C31)=Sof(H31)=
 Sof(C32)=Sof(C33)=Sof(H33)=Sof(C34)=Sof(H34A)=Sof(H34B)=Sof(C35)=Sof(H35A)=
 Sof(H35B)=Sof(H35C)=Sof(C36)=Sof(H36A)=Sof(H36B)=Sof(C37)=Sof(H37A)=Sof(H37B)=
 Sof(H37C)=Sof(C38)=Sof(H38)=Sof(C39)=Sof(H39A)=Sof(H39B)=Sof(C40)=Sof(H40A)=
 Sof(H40B)=Sof(H40C)=Sof(C41)=Sof(H41A)=Sof(H41B)=Sof(C42)=Sof(H42A)=Sof(H42B)=
 Sof(H42C)=FVAR(1)
 Sof(C23A)=Sof(C24A)=Sof(H24d)=Sof(H24e)=Sof(H24f)=Sof(C25A)=Sof(H25d)=
 Sof(H25e)=Sof(H25f)=Sof(C26A)=Sof(H26d)=Sof(H26e)=Sof(H26f)=1-FVAR(2)
 Sof(C23)=Sof(C24)=Sof(H24A)=Sof(H24B)=Sof(H24C)=Sof(C25)=Sof(H25A)=Sof(H25B)=
 Sof(H25C)=Sof(C26)=Sof(H26A)=Sof(H26B)=Sof(H26C)=FVAR(2)
 Sof(C2)=Sof(C3)=Sof(H3A)=Sof(H3B)=Sof(H3C)=Sof(C4)=Sof(H4A)=Sof(H4B)=Sof(H4C)=
 Sof(C5)=Sof(H5A)=Sof(H5B)=Sof(H5C)=1-FVAR(3)
 Sof(C2A)=Sof(C3A)=Sof(H3Aa)=Sof(H3Ab)=Sof(H3Ac)=Sof(C4A)=Sof(H4Aa)=Sof(H4Ab)=
 Sof(H4Ac)=Sof(C5A)=Sof(H5Aa)=Sof(H5Ab)=Sof(H5Ac)=FVAR(3)
7.a Ternary CH refined with riding coordinates:
 C12(H12), C17(H17), C33(H33), C38(H38), C33A(H33A), C38A(H38A)
7.b Secondary CH2 refined with riding coordinates:
 C13(H13a,H13b), C15(H15a,H15b), C18(H18a,H18b), C20(H20a,H20b), C34(H34A,
 H34B), C36(H36A,H36B), C39(H39A,H39B), C41(H41A,H41B), C34A(H34c,H34d),
 C36A(H36c,H36d), C39A(H39c,H39d), C41A(H41c,H41d)
7.c Aromatic/amide H refined with riding coordinates:
 C8(H8), C9(H9), C10(H10), C29(H29), C30(H30), C31(H31), C31A(H31A),
 C30A(H30A), C29A(H29A)
7.d Idealised Me refined as rotating group:
 C14(H14a,H14b,H14c), C16(H16a,H16b,H16c), C19(H19a,H19b,H19c), C21(H21a,H21b,
 H21c), C3(H3A,H3B,H3C), C4(H4A,H4B,H4C), C5(H5A,H5B,H5C), C3A(H3Aa,H3Ab,H3Ac),
 C4A(H4Aa,H4Ab,H4Ac), C5A(H5Aa,H5Ab,H5Ac), C24(H24A,H24B,H24C), C25(H25A,H25B,
 H25C), C26(H26A,H26B,H26C), C35(H35A,H35B,H35C), C37(H37A,H37B,H37C), C40(H40A,
 H40B,H40C), C42(H42A,H42B,H42C), C24A(H24d,H24e,H24f), C25A(H25d,H25e,H25f),
 C26A(H26d,H26e,H26f), C35A(H35d,H35e,H35f), C37A(H37d,H37e,H37f), C40A(H40d,
 H40e,H40f), C42A(H42d,H42e,H42f)
;
_olex2_date_sample_data_collection 2020-06-04
_olex2_submission_special_instructions 'No special instructions were received'
_oxdiff_exptl_absorpt_empirical_details
;
Empirical correction (ABSPACK) includes:
- Absorption correction using spherical harmonics
- Frame scaling
;
_oxdiff_exptl_absorpt_empirical_full_max 1.909
_oxdiff_exptl_absorpt_empirical_full_min 0.530

loop_
_space_group_symop_operation_xyz
'x, y, z'
'-x+1/2, y+1/2, -z+1/2'
'-x, -y, -z'
'x-1/2, -y-1/2, z-1/2'

loop_
_atom_site_label
_atom_site_type_symbol
_atom_site_fract_x
_atom_site_fract_y
_atom_site_fract_z
_atom_site_U_iso_or_equiv
_atom_site_adp_type
_atom_site_occupancy
_atom_site_site_symmetry_order
_atom_site_calc_flag
_atom_site_refinement_flags_posn
_atom_site_refinement_flags_adp
_atom_site_refinement_flags_occupancy
_atom_site_disorder_assembly
_atom_site_disorder_group
O1 O 0.98892(17) 0.36867(10) 0.74377(10) 0.0334(4) Uani 1 1 d . . . . .
N1 N 0.7675(2) 0.39588(10) 0.72096(11) 0.0238(4) Uani 1 1 d . . . . .
H1 H 0.683(4) 0.3869(16) 0.7232(16) 0.042(9) Uiso 1 1 d . . . . .
C1 C 0.8691(2) 0.35575(13) 0.74557(13) 0.0271(5) Uani 1 1 d . . . . .
C6 C 0.7883(2) 0.45708(12) 0.69003(12) 0.0230(5) Uani 1 1 d . . . . .
C7 C 0.8319(2) 0.50954(12) 0.73222(13) 0.0249(5) Uani 1 1 d . . . . .
C8 C 0.8458(3) 0.56874(13) 0.70040(14) 0.0299(6) Uani 1 1 d . . . . .
H8 H 0.876935 0.604989 0.727389 0.036 Uiso 1 1 calc R U . . .
C9 C 0.8146(3) 0.57513(13) 0.63005(14) 0.0324(6) Uani 1 1 d . . . . .
H9 H 0.823236 0.615785 0.609360 0.039 Uiso 1 1 calc R U . . .
C10 C 0.7709(3) 0.52263(12) 0.58970(13) 0.0286(5) Uani 1 1 d . . . . .
H10 H 0.750234 0.527729 0.541536 0.034 Uiso 1 1 calc R U . . .
C11 C 0.7567(2) 0.46228(12) 0.61873(12) 0.0231(5) Uani 1 1 d . . . . .
C12 C 0.8590(3) 0.50167(14) 0.80940(13) 0.0307(6) Uani 1 1 d . . . . .
H12 H 0.903485 0.458848 0.818546 0.037 Uiso 1 1 calc R U . . .
C13 C 0.7238(3) 0.49924(17) 0.83920(15) 0.0422(7) Uani 1 1 d . . . . .
H13A H 0.661791 0.468410 0.812158 0.051 Uiso 1 1 calc R U . . .
H13B H 0.742485 0.482804 0.886643 0.051 Uiso 1 1 calc R U . . .
C14 C 0.6517(3) 0.56342(19) 0.83983(18) 0.0526(9) Uani 1 1 d . . . . .
H14A H 0.642187 0.582559 0.794085 0.079 Uiso 1 1 calc R U . . .
H14B H 0.705231 0.592119 0.872695 0.079 Uiso 1 1 calc R U . . .
H14C H 0.561144 0.557051 0.853096 0.079 Uiso 1 1 calc R U . . .
C15 C 0.9585(3) 0.55171(15) 0.84500(13) 0.0337(6) Uani 1 1 d . . . . .
H15A H 1.041147 0.552821 0.822298 0.040 Uiso 1 1 calc R U . . .
H15B H 0.915253 0.594604 0.839844 0.040 Uiso 1 1 calc R U . . .
C16 C 1.0001(3) 0.53752(17) 0.92090(14) 0.0432(7) Uani 1 1 d . . . . .
H16A H 1.031702 0.493013 0.926650 0.065 Uiso 1 1 calc R U . . .
H16B H 0.921589 0.543844 0.945088 0.065 Uiso 1 1 calc R U . . .
H16C H 1.073919 0.566597 0.939719 0.065 Uiso 1 1 calc R U . . .
C17 C 0.7110(2) 0.40375(12) 0.57524(12) 0.0245(5) Uani 1 1 d . . . . .
H17 H 0.659985 0.375520 0.603668 0.029 Uiso 1 1 calc R U . . .
C18 C 0.8355(3) 0.36503(12) 0.55989(13) 0.0278(5) Uani 1 1 d . . . . .
H18A H 0.897044 0.357713 0.603349 0.033 Uiso 1 1 calc R U . . .
H18B H 0.803787 0.322553 0.541576 0.033 Uiso 1 1 calc R U . . .
C19 C 0.9166(3) 0.39689(14) 0.50934(14) 0.0341(6) Uani 1 1 d . . . . .
H19A H 0.860971 0.398451 0.464095 0.051 Uiso 1 1 calc R U . . .
H19B H 0.999666 0.372100 0.506673 0.051 Uiso 1 1 calc R U . . .
H19C H 0.941193 0.440615 0.524704 0.051 Uiso 1 1 calc R U . . .
C20 C 0.6118(3) 0.42052(13) 0.51062(13) 0.0309(6) Uani 1 1 d . . . . .
H20A H 0.533656 0.444534 0.524020 0.037 Uiso 1 1 calc R U . . .
H20B H 0.658731 0.449063 0.481461 0.037 Uiso 1 1 calc R U . . .
C21 C 0.5580(3) 0.36198(14) 0.46898(15) 0.0399(7) Uani 1 1 d . . . . .
H21A H 0.487238 0.375358 0.431763 0.060 Uiso 1 1 calc R U . . .
H21B H 0.519269 0.331461 0.498616 0.060 Uiso 1 1 calc R U . . .
H21C H 0.632965 0.341452 0.449790 0.060 Uiso 1 1 calc R U . . .
C2 C 0.8223(10) 0.2920(6) 0.7712(7) 0.031(2) Uani 0.64(5) 1 d D U P A 1
C3 C 0.7397(12) 0.3035(8) 0.8307(7) 0.045(2) Uani 0.64(5) 1 d D U P A 1
H3A H 0.795334 0.327873 0.866985 0.068 Uiso 0.64(5) 1 calc R U P A 1
H3B H 0.714692 0.262096 0.848940 0.068 Uiso 0.64(5) 1 calc R U P A 1
H3C H 0.656831 0.327739 0.813998 0.068 Uiso 0.64(5) 1 calc R U P A 1
C4 C 0.7309(14) 0.2556(6) 0.7143(8) 0.041(2) Uani 0.64(5) 1 d D U P A 1
H4A H 0.646994 0.280040 0.700437 0.062 Uiso 0.64(5) 1 calc R U P A 1
H4B H 0.708008 0.213360 0.731328 0.062 Uiso 0.64(5) 1 calc R U P A 1
H4C H 0.779521 0.250095 0.674931 0.062 Uiso 0.64(5) 1 calc R U P A 1
C5 C 0.9493(13) 0.2523(10) 0.7969(9) 0.056(4) Uani 0.64(5) 1 d D U P A 1
H5A H 1.006232 0.275787 0.833434 0.083 Uiso 0.64(5) 1 calc R U P A 1
H5B H 1.001174 0.244633 0.759102 0.083 Uiso 0.64(5) 1 calc R U P A 1
H5C H 0.921749 0.211172 0.814609 0.083 Uiso 0.64(5) 1 calc R U P A 1
C2A C 0.828(2) 0.2939(11) 0.7848(14) 0.039(4) Uani 0.36(5) 1 d D U P A 2
C3A C 0.769(3) 0.3172(13) 0.8477(15) 0.058(5) Uani 0.36(5) 1 d D U P A 2
H3AA H 0.837071 0.343715 0.876063 0.087 Uiso 0.36(5) 1 calc R U P A 2
H3AB H 0.745902 0.280170 0.874241 0.087 Uiso 0.36(5) 1 calc R U P A 2
H3AC H 0.687114 0.342725 0.833112 0.087 Uiso 0.36(5) 1 calc R U P A 2
C4A C 0.7190(19) 0.2593(12) 0.7352(16) 0.041(4) Uani 0.36(5) 1 d D U P A 2
H4AA H 0.637827 0.286624 0.725701 0.062 Uiso 0.36(5) 1 calc R U P A 2
H4AB H 0.694622 0.218891 0.755612 0.062 Uiso 0.36(5) 1 calc R U P A 2
H4AC H 0.754468 0.250407 0.692381 0.062 Uiso 0.36(5) 1 calc R U P A 2
C5A C 0.951(2) 0.2501(16) 0.8062(14) 0.042(5) Uani 0.36(5) 1 d D U P A 2
H5AA H 0.920156 0.210842 0.826599 0.064 Uiso 0.36(5) 1 calc R U P A 2
H5AB H 1.017107 0.272374 0.839668 0.064 Uiso 0.36(5) 1 calc R U P A 2
H5AC H 0.993013 0.239141 0.765898 0.064 Uiso 0.36(5) 1 calc R U P A 2
O2 O 0.48286(18) 0.39031(9) 0.71997(11) 0.0370(5) Uani 1 1 d . . . . .
N2 N 0.2760(2) 0.36289(10) 0.74311(10) 0.0233(4) Uani 1 1 d D . . . .
H2 H 0.193(3) 0.3746(13) 0.7435(14) 0.023(7) Uiso 1 1 d . . . . .
C22 C 0.3623(2) 0.40383(12) 0.71878(12) 0.0245(5) Uani 1 1 d D . . . .
C23 C 0.3037(4) 0.46775(18) 0.69083(19) 0.0264(8) Uani 0.862(6) 1 d D U P B 1
C24 C 0.2368(4) 0.50099(17) 0.7463(2) 0.0446(10) Uani 0.862(6) 1 d D U P B 1
H24A H 0.162105 0.474269 0.758008 0.067 Uiso 0.862(6) 1 calc R U P B 1
H24B H 0.200630 0.542713 0.729452 0.067 Uiso 0.862(6) 1 calc R U P B 1
H24C H 0.304620 0.507295 0.787070 0.067 Uiso 0.862(6) 1 calc R U P B 1
C25 C 0.1957(4) 0.45376(19) 0.6288(2) 0.0448(10) Uani 0.862(6) 1 d D U P B 1
H25A H 0.237934 0.430583 0.594138 0.067 Uiso 0.862(6) 1 calc R U P B 1
H25B H 0.157350 0.494272 0.609467 0.067 Uiso 0.862(6) 1 calc R U P B 1
H25C H 0.122827 0.427471 0.643042 0.067 Uiso 0.862(6) 1 calc R U P B 1
C26 C 0.4159(5) 0.5099(3) 0.6702(3) 0.0313(9) Uani 0.862(6) 1 d D U P B 1
H26A H 0.487499 0.515823 0.709489 0.047 Uiso 0.862(6) 1 calc R U P B 1
H26B H 0.377875 0.551792 0.654979 0.047 Uiso 0.862(6) 1 calc R U P B 1
H26C H 0.454812 0.489386 0.632830 0.047 Uiso 0.862(6) 1 calc R U P B 1
C27 C 0.3200(5) 0.30117(18) 0.77190(19) 0.0229(8) Uani 0.847(2) 1 d D U P C 1
C28 C 0.3180(5) 0.2475(2) 0.7292(2) 0.0252(8) Uani 0.847(2) 1 d D U P C 1
C29 C 0.3521(5) 0.1882(2) 0.7590(2) 0.0319(9) Uani 0.847(2) 1 d D U P C 1
H29 H 0.350724 0.151061 0.731060 0.038 Uiso 0.847(2) 1 calc R U P C 1
C30 C 0.3880(5) 0.18277(18) 0.82912(19) 0.0327(9) Uani 0.847(2) 1 d D U P C 1
H30 H 0.408854 0.141774 0.848956 0.039 Uiso 0.847(2) 1 calc R U P C 1
C31 C 0.3937(4) 0.23626(18) 0.87040(18) 0.0302(8) Uani 0.847(2) 1 d D U P C 1
H31 H 0.420496 0.231806 0.918309 0.036 Uiso 0.847(2) 1 calc R U P C 1
C32 C 0.3605(3) 0.29711(16) 0.84279(17) 0.0257(7) Uani 0.847(2) 1 d D U P C 1
C33 C 0.2825(4) 0.25685(19) 0.65226(18) 0.0282(8) Uani 0.847(2) 1 d D U P C 1
H33 H 0.314531 0.300637 0.641333 0.034 Uiso 0.847(2) 1 calc R U P C 1
C34 C 0.1268(3) 0.25560(16) 0.63189(17) 0.0332(7) Uani 0.847(2) 1 d D U P C 1
H34A H 0.085513 0.286442 0.660992 0.040 Uiso 0.847(2) 1 calc R U P C 1
H34B H 0.104517 0.270236 0.583913 0.040 Uiso 0.847(2) 1 calc R U P C 1
C35 C 0.0628(4) 0.18985(19) 0.63849(19) 0.0446(9) Uani 0.847(2) 1 d D U P C 1
H35A H 0.094378 0.160197 0.605642 0.067 Uiso 0.847(2) 1 calc R U P C 1
H35B H -0.036746 0.193550 0.629070 0.067 Uiso 0.847(2) 1 calc R U P C 1
H35C H 0.089650 0.173517 0.685000 0.067 Uiso 0.847(2) 1 calc R U P C 1
C36 C 0.3556(4) 0.20869(18) 0.61202(18) 0.0405(8) Uani 0.847(2) 1 d D U P C 1
H36A H 0.325528 0.164757 0.621725 0.049 Uiso 0.847(2) 1 calc R U P C 1
H36B H 0.455020 0.211407 0.627496 0.049 Uiso 0.847(2) 1 calc R U P C 1
C37 C 0.3273(4) 0.2207(2) 0.53489(18) 0.0474(10) Uani 0.847(2) 1 d D U P C 1
H37A H 0.384852 0.192384 0.511684 0.071 Uiso 0.847(2) 1 calc R U P C 1
H37B H 0.347848 0.265544 0.525424 0.071 Uiso 0.847(2) 1 calc R U P C 1
H37C H 0.231052 0.211897 0.518160 0.071 Uiso 0.847(2) 1 calc R U P C 1
C38 C 0.3724(3) 0.35726(15) 0.88631(16) 0.0284(6) Uani 0.847(2) 1 d D U P C 1
H38 H 0.395355 0.392827 0.855973 0.034 Uiso 0.847(2) 1 calc R U P C 1
C39 C 0.2348(4) 0.37543(16) 0.90872(18) 0.0361(8) Uani 0.847(2) 1 d D U P C 1
H39A H 0.241712 0.419554 0.927480 0.043 Uiso 0.847(2) 1 calc R U P C 1
H39B H 0.163851 0.375694 0.867889 0.043 Uiso 0.847(2) 1 calc R U P C 1
C40 C 0.1887(5) 0.3304(2) 0.9625(2) 0.0482(11) Uani 0.847(2) 1 d D U P C 1
H40A H 0.180246 0.286570 0.944300 0.072 Uiso 0.847(2) 1 calc R U P C 1
H40B H 0.100168 0.344673 0.973464 0.072 Uiso 0.847(2) 1 calc R U P C 1
H40C H 0.256175 0.331135 1.003983 0.072 Uiso 0.847(2) 1 calc R U P C 1
C41 C 0.4893(3) 0.35458(16) 0.94623(16) 0.0329(7) Uani 0.847(2) 1 d D U P C 1
H41A H 0.466359 0.323109 0.980307 0.040 Uiso 0.847(2) 1 calc R U P C 1
H41B H 0.573080 0.339478 0.929327 0.040 Uiso 0.847(2) 1 calc R U P C 1
C42 C 0.5172(4) 0.41921(17) 0.98072(17) 0.0407(8) Uani 0.847(2) 1 d D U P C 1
H42A H 0.530650 0.451562 0.946337 0.061 Uiso 0.847(2) 1 calc R U P C 1
H42B H 0.599531 0.416370 1.014714 0.061 Uiso 0.847(2) 1 calc R U P C 1
H42C H 0.439468 0.431473 1.003402 0.061 Uiso 0.847(2) 1 calc R U P C 1
C23A C 0.289(2) 0.4597(10) 0.6764(10) 0.033(4) Uani 0.138(6) 1 d D . P B 2
C24A C 0.1561(18) 0.4880(9) 0.6947(11) 0.036(4) Uani 0.138(6) 1 d D U P B 2
H24D H 0.081200 0.457661 0.681774 0.054 Uiso 0.138(6) 1 calc R U P B 2
H24E H 0.135950 0.528473 0.670108 0.054 Uiso 0.138(6) 1 calc R U P B 2
H24F H 0.166299 0.495920 0.744098 0.054 Uiso 0.138(6) 1 calc R U P B 2
C25A C 0.262(2) 0.4410(10) 0.6002(9) 0.036(4) Uani 0.138(6) 1 d D U P B 2
H25D H 0.195596 0.405965 0.593705 0.054 Uiso 0.138(6) 1 calc R U P B 2
H25E H 0.347691 0.426980 0.585471 0.054 Uiso 0.138(6) 1 calc R U P B 2
H25F H 0.226262 0.478204 0.573041 0.054 Uiso 0.138(6) 1 calc R U P B 2
C26A C 0.395(3) 0.514(2) 0.683(2) 0.037(5) Uani 0.138(6) 1 d D U P B 2
H26D H 0.410661 0.529234 0.730447 0.055 Uiso 0.138(6) 1 calc R U P B 2
H26E H 0.360959 0.549409 0.652682 0.055 Uiso 0.138(6) 1 calc R U P B 2
H26F H 0.480646 0.497861 0.670320 0.055 Uiso 0.138(6) 1 calc R U P B 2
C32A C 0.325(2) 0.3103(7) 0.8510(9) 0.024(2) Uani 0.153(2) 1 d D U P C 2
C31A C 0.364(2) 0.2525(9) 0.8841(8) 0.027(3) Uani 0.153(2) 1 d D U P C 2
H31A H 0.374989 0.250445 0.932639 0.032 Uiso 0.153(2) 1 calc R U P C 2
C30A C 0.387(2) 0.1976(9) 0.8468(9) 0.028(3) Uani 0.153(2) 1 d D U P C 2
H30A H 0.416974 0.159106 0.869942 0.033 Uiso 0.153(2) 1 calc R U P C 2
C29A C 0.365(3) 0.1993(10) 0.7750(10) 0.029(3) Uani 0.153(2) 1 d D U P C 2
H29A H 0.379552 0.161603 0.750010 0.035 Uiso 0.153(2) 1 calc R U P C 2
C28A C 0.322(3) 0.2559(12) 0.7397(9) 0.029(3) Uani 0.153(2) 1 d D U P C 2
C27A C 0.306(3) 0.3078(9) 0.7807(9) 0.026(3) Uani 0.153(2) 1 d D U P C 2
C33A C 0.259(3) 0.2456(11) 0.6637(10) 0.030(3) Uani 0.153(2) 1 d D U P C 2
H33A H 0.185343 0.278754 0.656051 0.036 Uiso 0.153(2) 1 calc R U P C 2
C34A C 0.1871(17) 0.1836(9) 0.6342(8) 0.040(5) Uani 0.153(2) 1 d D . P C 2
H34C H 0.256812 0.149660 0.633634 0.047 Uiso 0.153(2) 1 calc R U P C 2
H34D H 0.123419 0.169274 0.665366 0.047 Uiso 0.153(2) 1 calc R U P C 2
C35A C 0.107(2) 0.1899(11) 0.5620(9) 0.052(5) Uani 0.153(2) 1 d D U P C 2
H35D H 0.167429 0.207027 0.531165 0.077 Uiso 0.153(2) 1 calc R U P C 2
H35E H 0.030036 0.219002 0.562986 0.077 Uiso 0.153(2) 1 calc R U P C 2
H35F H 0.073638 0.147559 0.545791 0.077 Uiso 0.153(2) 1 calc R U P C 2
C36A C 0.3634(16) 0.2687(8) 0.6185(9) 0.033(3) Uani 0.153(2) 1 d D U P C 2
H36C H 0.314239 0.281512 0.573314 0.039 Uiso 0.153(2) 1 calc R U P C 2
H36D H 0.410787 0.307153 0.639733 0.039 Uiso 0.153(2) 1 calc R U P C 2
C37A C 0.4692(17) 0.2180(9) 0.6083(9) 0.036(4) Uani 0.153(2) 1 d D U P C 2
H37D H 0.433350 0.190299 0.569748 0.054 Uiso 0.153(2) 1 calc R U P C 2
H37E H 0.489509 0.191992 0.649857 0.054 Uiso 0.153(2) 1 calc R U P C 2
H37F H 0.552825 0.239002 0.598689 0.054 Uiso 0.153(2) 1 calc R U P C 2
C38A C 0.3023(19) 0.3704(7) 0.8917(7) 0.0225(19) Uani 0.153(2) 1 d D U P C 2
H38A H 0.223577 0.393118 0.864428 0.027 Uiso 0.153(2) 1 calc R U P C 2
C39A C 0.2604(17) 0.3597(9) 0.9627(8) 0.029(2) Uani 0.153(2) 1 d D U P C 2
H39C H 0.331987 0.334016 0.990689 0.035 Uiso 0.153(2) 1 calc R U P C 2
H39D H 0.255815 0.401822 0.985423 0.035 Uiso 0.153(2) 1 calc R U P C 2
C40A C 0.124(2) 0.3256(12) 0.9614(13) 0.039(4) Uani 0.153(2) 1 d D U P C 2
H40D H 0.051014 0.351680 0.935884 0.059 Uiso 0.153(2) 1 calc R U P C 2
H40E H 0.104818 0.319591 1.008367 0.059 Uiso 0.153(2) 1 calc R U P C 2
H40F H 0.126884 0.283706 0.939238 0.059 Uiso 0.153(2) 1 calc R U P C 2
C41A C 0.4226(15) 0.4169(7) 0.8954(9) 0.029(2) Uani 0.153(2) 1 d D U P C 2
H41C H 0.496589 0.401506 0.930786 0.035 Uiso 0.153(2) 1 calc R U P C 2
H41D H 0.457598 0.416301 0.851000 0.035 Uiso 0.153(2) 1 calc R U P C 2
C42A C 0.388(2) 0.4861(7) 0.9120(10) 0.040(4) Uani 0.153(2) 1 d D U P C 2
H42D H 0.311691 0.501146 0.878549 0.060 Uiso 0.153(2) 1 calc R U P C 2
H42E H 0.467661 0.513449 0.910043 0.060 Uiso 0.153(2) 1 calc R U P C 2
H42F H 0.362186 0.487928 0.957965 0.060 Uiso 0.153(2) 1 calc R U P C 2

loop_
_atom_site_aniso_label
_atom_site_aniso_U_11
_atom_site_aniso_U_22
_atom_site_aniso_U_33
_atom_site_aniso_U_23
_atom_site_aniso_U_13
_atom_site_aniso_U_12
O1 0.0165(8) 0.0415(11) 0.0422(11) 0.0066(9) 0.0038(7) 0.0015(8)
N1 0.0151(9) 0.0268(11) 0.0307(11) 0.0023(8) 0.0069(8) -0.0021(8)
C1 0.0180(11) 0.0340(14) 0.0297(13) 0.0039(10) 0.0051(9) 0.0020(10)
C6 0.0147(10) 0.0239(12) 0.0309(12) 0.0000(10) 0.0053(9) 0.0014(9)
C7 0.0154(10) 0.0296(13) 0.0303(12) -0.0026(10) 0.0052(9) 0.0029(10)
C8 0.0278(13) 0.0242(13) 0.0369(14) -0.0061(11) 0.0019(10) 0.0030(10)
C9 0.0338(14) 0.0247(13) 0.0367(14) 0.0006(11) -0.0011(11) 0.0017(11)
C10 0.0280(13) 0.0260(13) 0.0304(13) 0.0013(10) -0.0006(10) 0.0015(10)
C11 0.0157(10) 0.0237(12) 0.0304(12) -0.0008(10) 0.0049(9) 0.0022(9)
C12 0.0252(12) 0.0384(15) 0.0289(13) -0.0053(11) 0.0057(10) 0.0016(11)
C13 0.0305(14) 0.064(2) 0.0349(15) -0.0100(14) 0.0127(12) -0.0057(14)
C14 0.0291(15) 0.077(3) 0.0530(19) -0.0263(18) 0.0123(13) 0.0050(16)
C15 0.0273(13) 0.0439(16) 0.0300(13) -0.0072(12) 0.0050(10) 0.0009(12)
C16 0.0403(16) 0.056(2) 0.0325(15) -0.0083(14) 0.0018(12) 0.0013(15)
C17 0.0185(11) 0.0255(13) 0.0293(12) 0.0009(10) 0.0030(9) -0.0007(10)
C18 0.0249(12) 0.0247(13) 0.0324(13) -0.0009(10) -0.0002(10) 0.0037(10)
C19 0.0254(13) 0.0425(16) 0.0347(14) -0.0035(12) 0.0055(11) 0.0049(12)
C20 0.0265(13) 0.0303(14) 0.0341(14) -0.0034(11) -0.0022(10) 0.0033(11)
C21 0.0357(15) 0.0370(16) 0.0424(16) -0.0008(13) -0.0095(12) -0.0080(13)
C2 0.023(3) 0.036(3) 0.035(4) 0.015(3) 0.008(2) 0.013(3)
C3 0.042(4) 0.055(5) 0.040(5) 0.017(4) 0.010(3) 0.004(3)
C4 0.045(5) 0.030(3) 0.049(5) 0.013(3) 0.007(3) -0.002(3)
C5 0.039(5) 0.049(6) 0.075(8) 0.033(5) -0.005(5) 0.005(4)
C2A 0.037(7) 0.047(7) 0.035(8) 0.019(5) 0.009(5) -0.017(6)
C3A 0.069(9) 0.065(9) 0.046(9) 0.016(7) 0.029(7) -0.002(8)
C4A 0.023(5) 0.042(6) 0.062(10) 0.015(7) 0.015(7) -0.009(4)
C5A 0.035(8) 0.055(9) 0.042(7) 0.031(6) 0.023(6) 0.015(7)
O2 0.0168(8) 0.0336(11) 0.0625(13) 0.0105(9) 0.0119(8) 0.0035(8)
N2 0.0134(9) 0.0260(11) 0.0310(11) 0.0028(8) 0.0050(8) -0.0035(8)
C22 0.0187(11) 0.0263(13) 0.0294(12) -0.0015(10) 0.0067(9) -0.0049(10)
C23 0.0164(15) 0.0229(16) 0.0414(19) -0.0012(14) 0.0087(13) -0.0008(12)
C24 0.047(2) 0.0278(17) 0.066(2) 0.0056(16) 0.0327(18) 0.0124(16)
C25 0.0305(18) 0.042(2) 0.057(2) 0.0169(18) -0.0107(17) -0.0060(16)
C26 0.0219(19) 0.0315(18) 0.041(3) 0.0085(17) 0.0065(15) -0.0041(16)
C27 0.0159(16) 0.0239(17) 0.0297(16) 0.0008(14) 0.0057(13) -0.0001(12)
C28 0.0176(14) 0.0263(18) 0.0319(18) -0.0044(14) 0.0039(14) 0.0027(14)
C29 0.0347(19) 0.0266(18) 0.035(2) -0.0065(14) 0.0078(16) 0.0042(15)
C30 0.0413(18) 0.0224(18) 0.036(2) 0.0011(14) 0.0105(16) 0.0049(15)
C31 0.0371(19) 0.0266(19) 0.0278(16) -0.0008(14) 0.0079(13) 0.0025(14)
C32 0.0254(16) 0.0217(15) 0.0308(15) -0.0020(12) 0.0063(12) 0.0032(12)
C33 0.0313(19) 0.0242(18) 0.0306(17) 0.0042(14) 0.0094(14) 0.0002(13)
C34 0.0309(16) 0.0348(17) 0.0332(16) 0.0010(13) 0.0028(12) -0.0031(13)
C35 0.042(2) 0.050(2) 0.043(2) -0.0064(16) 0.0116(15) -0.0167(17)
C36 0.0363(18) 0.043(2) 0.0442(19) -0.0041(15) 0.0117(14) 0.0001(15)
C37 0.042(2) 0.059(2) 0.045(2) -0.0072(18) 0.0218(16) -0.0136(18)
C38 0.0302(16) 0.0252(15) 0.0310(15) -0.0028(12) 0.0080(12) 0.0044(13)
C39 0.0341(17) 0.0313(17) 0.0435(19) -0.0081(14) 0.0077(15) 0.0055(14)
C40 0.044(2) 0.058(3) 0.046(2) -0.0083(19) 0.019(2) -0.003(3)
C41 0.0332(16) 0.0350(17) 0.0313(15) -0.0062(13) 0.0070(12) 0.0009(14)
C42 0.047(2) 0.041(2) 0.0342(17) -0.0055(15) 0.0065(15) -0.0097(16)
C23A 0.025(7) 0.029(7) 0.048(7) 0.012(5) 0.010(6) -0.005(4)
C24A 0.028(6) 0.027(7) 0.054(8) 0.024(7) 0.013(6) 0.000(5)
C25A 0.036(8) 0.029(8) 0.044(6) 0.019(5) 0.008(5) -0.010(7)
C26A 0.030(8) 0.035(6) 0.048(10) 0.010(7) 0.013(8) -0.009(8)
C32A 0.024(4) 0.023(3) 0.028(4) 0.006(3) 0.012(3) -0.002(3)
C31A 0.026(5) 0.027(5) 0.029(5) 0.003(4) 0.010(4) 0.003(4)
C30A 0.033(5) 0.026(5) 0.025(5) 0.006(5) 0.007(5) 0.002(5)
C29A 0.028(5) 0.030(5) 0.032(5) -0.004(5) 0.013(4) 0.004(4)
C28A 0.028(5) 0.027(5) 0.031(5) 0.007(5) 0.003(4) 0.000(5)
C27A 0.025(4) 0.025(4) 0.030(4) -0.001(4) 0.009(4) -0.002(4)
C33A 0.033(5) 0.028(5) 0.032(5) 0.004(5) 0.015(5) 0.002(5)
C34A 0.026(9) 0.054(12) 0.037(10) -0.025(9) 0.000(7) 0.016(8)
C35A 0.051(9) 0.050(9) 0.050(9) -0.016(8) -0.007(8) 0.000(8)
C36A 0.032(5) 0.035(5) 0.032(5) -0.008(5) 0.008(5) 0.006(5)
C37A 0.032(8) 0.039(8) 0.036(7) -0.017(7) 0.002(6) 0.001(7)
C38A 0.019(4) 0.023(4) 0.029(4) 0.004(3) 0.013(3) -0.004(3)
C39A 0.028(5) 0.031(5) 0.031(4) 0.007(4) 0.015(4) -0.004(5)
C40A 0.031(9) 0.042(9) 0.046(9) 0.016(7) 0.012(8) -0.005(9)
C41A 0.025(4) 0.029(4) 0.034(5) 0.005(4) 0.011(4) -0.009(4)
C42A 0.038(8) 0.035(8) 0.051(9) 0.004(7) 0.023(7) -0.017(7)

loop_
_atom_type_symbol
_atom_type_description
_atom_type_scat_dispersion_real
_atom_type_scat_dispersion_imag
_atom_type_scat_source
C C 0.0181 0.0091 'International Tables Vol C Tables 4.2.6.8 and 6.1.1.4'
H H 0.0000 0.0000 'International Tables Vol C Tables 4.2.6.8 and 6.1.1.4'
N N 0.0311 0.0180 'International Tables Vol C Tables 4.2.6.8 and 6.1.1.4'
O O 0.0492 0.0322 'International Tables Vol C Tables 4.2.6.8 and 6.1.1.4'

loop_
_exptl_crystal_face_index_h
_exptl_crystal_face_index_k
_exptl_crystal_face_index_l
_exptl_crystal_face_perp_dist
0 1 2 0.0236
2 1 1 0.1860
0 2 -1 0.0074
1 1 1 0.1581
0 -1 -2 0.0460
0 -2 -1 0.0612
1 -2 0 0.1625
0 -1 0 0.0687
0 1 -2 0.0192
0 -1 2 0.0506
-2 1 1 0.1835
0 1 0 0.0010

loop_
_geom_angle_atom_site_label_1
_geom_angle_atom_site_label_2
_geom_angle_atom_site_label_3
_geom_angle
_geom_angle_site_symmetry_1
_geom_angle_site_symmetry_3
_geom_angle_publ_flag
C1 N1 H1 122(2) . . ?
C1 N1 C6 124.0(2) . . ?
C6 N1 H1 114(2) . . ?
O1 C1 N1 122.1(2) . . ?
O1 C1 C2 123.2(4) . . ?
O1 C1 C2A 120.7(7) . . ?
N1 C1 C2 114.6(4) . . ?
N1 C1 C2A 116.8(7) . . ?
C7 C6 N1 119.2(2) . . ?
C11 C6 N1 118.0(2) . . ?
C11 C6 C7 122.7(2) . . ?
C6 C7 C12 120.4(2) . . ?
C8 C7 C6 117.4(2) . . ?
C8 C7 C12 122.1(2) . . ?
C7 C8 H8 119.6 . . ?
C9 C8 C7 120.9(2) . . ?
C9 C8 H8 119.6 . . ?
C8 C9 H9 119.8 . . ?
C10 C9 C8 120.5(3) . . ?
C10 C9 H9 119.8 . . ?
C9 C10 H10 119.5 . . ?
C9 C10 C11 121.0(2) . . ?
C11 C10 H10 119.5 . . ?
C6 C11 C17 120.7(2) . . ?
C10 C11 C6 117.5(2) . . ?
C10 C11 C17 121.9(2) . . ?
C7 C12 H12 106.7 . . ?
C7 C12 C13 110.6(2) . . ?
C7 C12 C15 113.3(2) . . ?
C13 C12 H12 106.7 . . ?
C15 C12 H12 106.7 . . ?
C15 C12 C13 112.6(2) . . ?
C12 C13 H13A 108.7 . . ?
C12 C13 H13B 108.7 . . ?
H13A C13 H13B 107.6 . . ?
C14 C13 C12 114.2(3) . . ?
C14 C13 H13A 108.7 . . ?
C14 C13 H13B 108.7 . . ?
C13 C14 H14A 109.5 . . ?
C13 C14 H14B 109.5 . . ?
C13 C14 H14C 109.5 . . ?
H14A C14 H14B 109.5 . . ?
H14A C14 H14C 109.5 . . ?
H14B C14 H14C 109.5 . . ?
C12 C15 H15A 109.1 . . ?
C12 C15 H15B 109.1 . . ?
H15A C15 H15B 107.8 . . ?
C16 C15 C12 112.5(2) . . ?
C16 C15 H15A 109.1 . . ?
C16 C15 H15B 109.1 . . ?
C15 C16 H16A 109.5 . . ?
C15 C16 H16B 109.5 . . ?
C15 C16 H16C 109.5 . . ?
H16A C16 H16B 109.5 . . ?
H16A C16 H16C 109.5 . . ?
H16B C16 H16C 109.5 . . ?
C11 C17 H17 106.7 . . ?
C11 C17 C18 110.44(19) . . ?
C11 C17 C20 112.9(2) . . ?
C18 C17 H17 106.7 . . ?
C20 C17 H17 106.7 . . ?
C20 C17 C18 112.9(2) . . ?
C17 C18 H18A 108.6 . . ?
C17 C18 H18B 108.6 . . ?
H18A C18 H18B 107.6 . . ?
C19 C18 C17 114.5(2) . . ?
C19 C18 H18A 108.6 . . ?
C19 C18 H18B 108.6 . . ?
C18 C19 H19A 109.5 . . ?
C18 C19 H19B 109.5 . . ?
C18 C19 H19C 109.5 . . ?
H19A C19 H19B 109.5 . . ?
H19A C19 H19C 109.5 . . ?
H19B C19 H19C 109.5 . . ?
C17 C20 H20A 108.9 . . ?
C17 C20 H20B 108.9 . . ?
H20A C20 H20B 107.7 . . ?
C21 C20 C17 113.5(2) . . ?
C21 C20 H20A 108.9 . . ?
C21 C20 H20B 108.9 . . ?
C20 C21 H21A 109.5 . . ?
C20 C21 H21B 109.5 . . ?
C20 C21 H21C 109.5 . . ?
H21A C21 H21B 109.5 . . ?
H21A C21 H21C 109.5 . . ?
H21B C21 H21C 109.5 . . ?
C1 C2 C3 109.8(8) . . ?
C1 C2 C4 111.3(8) . . ?
C1 C2 C5 107.9(10) . . ?
C4 C2 C3 108.2(7) . . ?
C5 C2 C3 109.4(7) . . ?
C5 C2 C4 110.2(7) . . ?
C2 C3 H3A 109.5 . . ?
C2 C3 H3B 109.5 . . ?
C2 C3 H3C 109.5 . . ?
H3A C3 H3B 109.5 . . ?
H3A C3 H3C 109.5 . . ?
H3B C3 H3C 109.5 . . ?
C2 C4 H4A 109.5 . . ?
C2 C4 H4B 109.5 . . ?
C2 C4 H4C 109.5 . . ?
H4A C4 H4B 109.5 . . ?
H4A C4 H4C 109.5 . . ?
H4B C4 H4C 109.5 . . ?
C2 C5 H5A 109.5 . . ?
C2 C5 H5B 109.5 . . ?
C2 C5 H5C 109.5 . . ?
H5A C5 H5B 109.5 . . ?
H5A C5 H5C 109.5 . . ?
H5B C5 H5C 109.5 . . ?
C3A C2A C1 107.1(15) . . ?
C3A C2A C4A 110.7(11) . . ?
C4A C2A C1 106.0(15) . . ?
C5A C2A C1 111.8(17) . . ?
C5A C2A C3A 110.4(11) . . ?
C5A C2A C4A 110.8(12) . . ?
C2A C3A H3AA 109.5 . . ?
C2A C3A H3AB 109.5 . . ?
C2A C3A H3AC 109.5 . . ?
H3AA C3A H3AB 109.5 . . ?
H3AA C3A H3AC 109.5 . . ?
H3AB C3A H3AC 109.5 . . ?
C2A C4A H4AA 109.5 . . ?
C2A C4A H4AB 109.5 . . ?
C2A C4A H4AC 109.5 . . ?
H4AA C4A H4AB 109.5 . . ?
H4AA C4A H4AC 109.5 . . ?
H4AB C4A H4AC 109.5 . . ?
C2A C5A H5AA 109.5 . . ?
C2A C5A H5AB 109.5 . . ?
C2A C5A H5AC 109.5 . . ?
H5AA C5A H5AB 109.5 . . ?
H5AA C5A H5AC 109.5 . . ?
H5AB C5A H5AC 109.5 . . ?
C22 N2 H2 118.8(19) . . ?
C22 N2 C27 122.2(3) . . ?
C22 N2 C27A 128.6(15) . . ?
C27 N2 H2 119.0(19) . . ?
C27A N2 H2 111(2) . . ?
O2 C22 N2 121.1(2) . . ?
O2 C22 C23 121.8(2) . . ?
O2 C22 C23A 124.2(8) . . ?
N2 C22 C23 117.0(2) . . ?
N2 C22 C23A 113.3(8) . . ?
C22 C23 C24 108.6(3) . . ?
C22 C23 C25 108.0(3) . . ?
C24 C23 C25 109.6(3) . . ?
C26 C23 C22 110.3(4) . . ?
C26 C23 C24 110.0(3) . . ?
C26 C23 C25 110.4(4) . . ?
C23 C24 H24A 109.5 . . ?
C23 C24 H24B 109.5 . . ?
C23 C24 H24C 109.5 . . ?
H24A C24 H24B 109.5 . . ?
H24A C24 H24C 109.5 . . ?
H24B C24 H24C 109.5 . . ?
C23 C25 H25A 109.5 . . ?
C23 C25 H25B 109.5 . . ?
C23 C25 H25C 109.5 . . ?
H25A C25 H25B 109.5 . . ?
H25A C25 H25C 109.5 . . ?
H25B C25 H25C 109.5 . . ?
C23 C26 H26A 109.5 . . ?
C23 C26 H26B 109.5 . . ?
C23 C26 H26C 109.5 . . ?
H26A C26 H26B 109.5 . . ?
H26A C26 H26C 109.5 . . ?
H26B C26 H26C 109.5 . . ?
C28 C27 N2 119.7(3) . . ?
C28 C27 C32 122.1(3) . . ?
C32 C27 N2 118.2(3) . . ?
C27 C28 C33 118.8(4) . . ?
C29 C28 C27 118.3(3) . . ?
C29 C28 C33 122.9(3) . . ?
C28 C29 H29 119.7 . . ?
C30 C29 C28 120.5(3) . . ?
C30 C29 H29 119.7 . . ?
C29 C30 H30 119.7 . . ?
C31 C30 C29 120.6(3) . . ?
C31 C30 H30 119.7 . . ?
C30 C31 H31 119.5 . . ?
C30 C31 C32 121.0(3) . . ?
C32 C31 H31 119.5 . . ?
C27 C32 C38 120.3(3) . . ?
C31 C32 C27 117.4(3) . . ?
C31 C32 C38 122.2(3) . . ?
C28 C33 H33 107.3 . . ?
C28 C33 C34 109.7(3) . . ?
C28 C33 C36 112.2(3) . . ?
C34 C33 H33 107.3 . . ?
C36 C33 H33 107.3 . . ?
C36 C33 C34 112.7(3) . . ?
C33 C34 H34A 108.7 . . ?
C33 C34 H34B 108.7 . . ?
H34A C34 H34B 107.6 . . ?
C35 C34 C33 114.0(3) . . ?
C35 C34 H34A 108.7 . . ?
C35 C34 H34B 108.7 . . ?
C34 C35 H35A 109.5 . . ?
C34 C35 H35B 109.5 . . ?
C34 C35 H35C 109.5 . . ?
H35A C35 H35B 109.5 . . ?
H35A C35 H35C 109.5 . . ?
H35B C35 H35C 109.5 . . ?
C33 C36 H36A 109.1 . . ?
C33 C36 H36B 109.1 . . ?
C33 C36 C37 112.3(3) . . ?
H36A C36 H36B 107.9 . . ?
C37 C36 H36A 109.1 . . ?
C37 C36 H36B 109.1 . . ?
C36 C37 H37A 109.5 . . ?
C36 C37 H37B 109.5 . . ?
C36 C37 H37C 109.5 . . ?
H37A C37 H37B 109.5 . . ?
H37A C37 H37C 109.5 . . ?
H37B C37 H37C 109.5 . . ?
C32 C38 H38 106.2 . . ?
C32 C38 C39 111.6(3) . . ?
C32 C38 C41 113.3(3) . . ?
C39 C38 H38 106.2 . . ?
C41 C38 H38 106.2 . . ?
C41 C38 C39 112.8(3) . . ?
C38 C39 H39A 108.7 . . ?
C38 C39 H39B 108.7 . . ?
H39A C39 H39B 107.6 . . ?
C40 C39 C38 114.4(3) . . ?
C40 C39 H39A 108.7 . . ?
C40 C39 H39B 108.7 . . ?
C39 C40 H40A 109.5 . . ?
C39 C40 H40B 109.5 . . ?
C39 C40 H40C 109.5 . . ?
H40A C40 H40B 109.5 . . ?
H40A C40 H40C 109.5 . . ?
H40B C40 H40C 109.5 . . ?
C38 C41 H41A 109.1 . . ?
C38 C41 H41B 109.1 . . ?
H41A C41 H41B 107.8 . . ?
C42 C41 C38 112.5(3) . . ?
C42 C41 H41A 109.1 . . ?
C42 C41 H41B 109.1 . . ?
C41 C42 H42A 109.5 . . ?
C41 C42 H42B 109.5 . . ?
C41 C42 H42C 109.5 . . ?
H42A C42 H42B 109.5 . . ?
H42A C42 H42C 109.5 . . ?
H42B C42 H42C 109.5 . . ?
C24A C23A C22 120.8(15) . . ?
C24A C23A C25A 107.3(13) . . ?
C24A C23A C26A 107.2(14) . . ?
C25A C23A C22 109.8(14) . . ?
C26A C23A C22 104(3) . . ?
C26A C23A C25A 106.7(14) . . ?
C23A C24A H24D 109.5 . . ?
C23A C24A H24E 109.5 . . ?
C23A C24A H24F 109.5 . . ?
H24D C24A H24E 109.5 . . ?
H24D C24A H24F 109.5 . . ?
H24E C24A H24F 109.5 . . ?
C23A C25A H25D 109.5 . . ?
C23A C25A H25E 109.5 . . ?
C23A C25A H25F 109.5 . . ?
H25D C25A H25E 109.5 . . ?
H25D C25A H25F 109.5 . . ?
H25E C25A H25F 109.5 . . ?
C23A C26A H26D 109.5 . . ?
C23A C26A H26E 109.5 . . ?
C23A C26A H26F 109.5 . . ?
H26D C26A H26E 109.5 . . ?
H26D C26A H26F 109.5 . . ?
H26E C26A H26F 109.5 . . ?
C31A C32A C38A 120.9(14) . . ?
C27A C32A C31A 115.2(11) . . ?
C27A C32A C38A 123.8(15) . . ?
C32A C31A H31A 119.6 . . ?
C30A C31A C32A 120.9(12) . . ?
C30A C31A H31A 119.6 . . ?
C31A C30A H30A 120.0 . . ?
C31A C30A C29A 120.0(15) . . ?
C29A C30A H30A 120.0 . . ?
C30A C29A H29A 119.5 . . ?
C30A C29A C28A 120.9(12) . . ?
C28A C29A H29A 119.5 . . ?
C29A C28A C33A 114.5(19) . . ?
C27A C28A C29A 114.8(12) . . ?
C27A C28A C33A 128(2) . . ?
N2 C27A C32A 120.0(16) . . ?
C28A C27A N2 111.9(16) . . ?
C28A C27A C32A 128.0(14) . . ?
C28A C33A H33A 103.5 . . ?
C34A C33A C28A 125.3(19) . . ?
C34A C33A H33A 103.5 . . ?
C36A C33A C28A 107.9(18) . . ?
C36A C33A H33A 103.5 . . ?
C36A C33A C34A 110.7(17) . . ?
C33A C34A H34C 108.5 . . ?
C33A C34A H34D 108.5 . . ?
H34C C34A H34D 107.5 . . ?
C35A C34A C33A 115.3(17) . . ?
C35A C34A H34C 108.5 . . ?
C35A C34A H34D 108.5 . . ?
C34A C35A H35D 109.5 . . ?
C34A C35A H35E 109.5 . . ?
C34A C35A H35F 109.5 . . ?
H35D C35A H35E 109.5 . . ?
H35D C35A H35F 109.5 . . ?
H35E C35A H35F 109.5 . . ?
C33A C36A H36C 108.9 . . ?
C33A C36A H36D 108.9 . . ?
H36C C36A H36D 107.8 . . ?
C37A C36A C33A 113.2(18) . . ?
C37A C36A H36C 108.9 . . ?
C37A C36A H36D 108.9 . . ?
C36A C37A H37D 109.5 . . ?
C36A C37A H37E 109.5 . . ?
C36A C37A H37F 109.5 . . ?
H37D C37A H37E 109.5 . . ?
H37D C37A H37F 109.5 . . ?
H37E C37A H37F 109.5 . . ?
C32A C38A H38A 105.5 . . ?
C32A C38A C39A 116.2(13) . . ?
C32A C38A C41A 112.0(15) . . ?
C39A C38A H38A 105.5 . . ?
C41A C38A H38A 105.5 . . ?
C41A C38A C39A 111.1(13) . . ?
C38A C39A H39C 108.7 . . ?
C38A C39A H39D 108.7 . . ?
H39C C39A H39D 107.6 . . ?
C40A C39A C38A 114.2(16) . . ?
C40A C39A H39C 108.7 . . ?
C40A C39A H39D 108.7 . . ?
C39A C40A H40D 109.5 . . ?
C39A C40A H40E 109.5 . . ?
C39A C40A H40F 109.5 . . ?
H40D C40A H40E 109.5 . . ?
H40D C40A H40F 109.5 . . ?
H40E C40A H40F 109.5 . . ?
C38A C41A H41C 108.7 . . ?
C38A C41A H41D 108.7 . . ?
H41C C41A H41D 107.6 . . ?
C42A C41A C38A 114.2(13) . . ?
C42A C41A H41C 108.7 . . ?
C42A C41A H41D 108.7 . . ?
C41A C42A H42D 109.5 . . ?
C41A C42A H42E 109.5 . . ?
C41A C42A H42F 109.5 . . ?
H42D C42A H42E 109.5 . . ?
H42D C42A H42F 109.5 . . ?
H42E C42A H42F 109.5 . . ?

loop_
_geom_bond_atom_site_label_1
_geom_bond_atom_site_label_2
_geom_bond_distance
_geom_bond_site_symmetry_2
_geom_bond_publ_flag
O1 C1 1.223(3) . ?
N1 H1 0.87(3) . ?
N1 C1 1.344(3) . ?
N1 C6 1.442(3) . ?
C1 C2 1.519(13) . ?
C1 C2A 1.59(2) . ?
C6 C7 1.404(3) . ?
C6 C11 1.402(3) . ?
C7 C8 1.400(4) . ?
C7 C12 1.519(3) . ?
C8 H8 0.9500 . ?
C8 C9 1.386(4) . ?
C9 H9 0.9500 . ?
C9 C10 1.385(4) . ?
C10 H10 0.9500 . ?
C10 C11 1.398(4) . ?
C11 C17 1.523(3) . ?
C12 H12 1.0000 . ?
C12 C13 1.541(4) . ?
C12 C15 1.534(4) . ?
C13 H13A 0.9900 . ?
C13 H13B 0.9900 . ?
C13 C14 1.517(5) . ?
C14 H14A 0.9800 . ?
C14 H14B 0.9800 . ?
C14 H14C 0.9800 . ?
C15 H15A 0.9900 . ?
C15 H15B 0.9900 . ?
C15 C16 1.526(4) . ?
C16 H16A 0.9800 . ?
C16 H16B 0.9800 . ?
C16 H16C 0.9800 . ?
C17 H17 1.0000 . ?
C17 C18 1.541(3) . ?
C17 C20 1.534(3) . ?
C18 H18A 0.9900 . ?
C18 H18B 0.9900 . ?
C18 C19 1.523(4) . ?
C19 H19A 0.9800 . ?
C19 H19B 0.9800 . ?
C19 H19C 0.9800 . ?
C20 H20A 0.9900 . ?
C20 H20B 0.9900 . ?
C20 C21 1.524(4) . ?
C21 H21A 0.9800 . ?
C21 H21B 0.9800 . ?
C21 H21C 0.9800 . ?
C2 C3 1.547(9) . ?
C2 C4 1.537(9) . ?
C2 C5 1.529(8) . ?
C3 H3A 0.9800 . ?
C3 H3B 0.9800 . ?
C3 H3C 0.9800 . ?
C4 H4A 0.9800 . ?
C4 H4B 0.9800 . ?
C4 H4C 0.9800 . ?
C5 H5A 0.9800 . ?
C5 H5B 0.9800 . ?
C5 H5C 0.9800 . ?
C2A C3A 1.527(13) . ?
C2A C4A 1.531(13) . ?
C2A C5A 1.526(13) . ?
C3A H3AA 0.9800 . ?
C3A H3AB 0.9800 . ?
C3A H3AC 0.9800 . ?
C4A H4AA 0.9800 . ?
C4A H4AB 0.9800 . ?
C4A H4AC 0.9800 . ?
C5A H5AA 0.9800 . ?
C5A H5AB 0.9800 . ?
C5A H5AC 0.9800 . ?
O2 C22 1.224(3) . ?
N2 H2 0.86(3) . ?
N2 C22 1.346(3) . ?
N2 C27 1.448(4) . ?
N2 C27A 1.376(15) . ?
C22 C23 1.524(4) . ?
C22 C23A 1.552(17) . ?
C23 C24 1.528(5) . ?
C23 C25 1.533(5) . ?
C23 C26 1.519(4) . ?
C24 H24A 0.9800 . ?
C24 H24B 0.9800 . ?
C24 H24C 0.9800 . ?
C25 H25A 0.9800 . ?
C25 H25B 0.9800 . ?
C25 H25C 0.9800 . ?
C26 H26A 0.9800 . ?
C26 H26B 0.9800 . ?
C26 H26C 0.9800 . ?
C27 C28 1.398(5) . ?
C27 C32 1.403(4) . ?
C28 C29 1.390(5) . ?
C28 C33 1.523(5) . ?
C29 H29 0.9500 . ?
C29 C30 1.384(5) . ?
C30 H30 0.9500 . ?
C30 C31 1.378(5) . ?
C31 H31 0.9500 . ?
C31 C32 1.400(5) . ?
C32 C38 1.515(4) . ?
C33 H33 1.0000 . ?
C33 C34 1.536(5) . ?
C33 C36 1.527(5) . ?
C34 H34A 0.9900 . ?
C34 H34B 0.9900 . ?
C34 C35 1.523(5) . ?
C35 H35A 0.9800 . ?
C35 H35B 0.9800 . ?
C35 H35C 0.9800 . ?
C36 H36A 0.9900 . ?
C36 H36B 0.9900 . ?
C36 C37 1.530(5) . ?
C37 H37A 0.9800 . ?
C37 H37B 0.9800 . ?
C37 H37C 0.9800 . ?
C38 H38 1.0000 . ?
C38 C39 1.541(4) . ?
C38 C41 1.532(4) . ?
C39 H39A 0.9900 . ?
C39 H39B 0.9900 . ?
C39 C40 1.537(5) . ?
C40 H40A 0.9800 . ?
C40 H40B 0.9800 . ?
C40 H40C 0.9800 . ?
C41 H41A 0.9900 . ?
C41 H41B 0.9900 . ?
C41 C42 1.517(4) . ?
C42 H42A 0.9800 . ?
C42 H42B 0.9800 . ?
C42 H42C 0.9800 . ?
C23A C24A 1.533(15) . ?
C23A C25A 1.539(15) . ?
C23A C26A 1.536(15) . ?
C24A H24D 0.9800 . ?
C24A H24E 0.9800 . ?
C24A H24F 0.9800 . ?
C25A H25D 0.9800 . ?
C25A H25E 0.9800 . ?
C25A H25F 0.9800 . ?
C26A H26D 0.9800 . ?
C26A H26E 0.9800 . ?
C26A H26F 0.9800 . ?
C32A C31A 1.399(14) . ?
C32A C27A 1.377(14) . ?
C32A C38A 1.521(15) . ?
C31A H31A 0.9500 . ?
C31A C30A 1.398(14) . ?
C30A H30A 0.9500 . ?
C30A C29A 1.403(14) . ?
C29A H29A 0.9500 . ?
C29A C28A 1.406(15) . ?
C28A C27A 1.373(14) . ?
C28A C33A 1.554(15) . ?
C33A H33A 1.0000 . ?
C33A C34A 1.549(14) . ?
C33A C36A 1.540(14) . ?
C34A H34C 0.9900 . ?
C34A H34D 0.9900 . ?
C34A C35A 1.532(14) . ?
C35A H35D 0.9800 . ?
C35A H35E 0.9800 . ?
C35A H35F 0.9800 . ?
C36A H36C 0.9900 . ?
C36A H36D 0.9900 . ?
C36A C37A 1.523(13) . ?
C37A H37D 0.9800 . ?
C37A H37E 0.9800 . ?
C37A H37F 0.9800 . ?
C38A H38A 1.0000 . ?
C38A C39A 1.538(13) . ?
C38A C41A 1.529(13) . ?
C39A H39C 0.9900 . ?
C39A H39D 0.9900 . ?
C39A C40A 1.528(14) . ?
C40A H40D 0.9800 . ?
C40A H40E 0.9800 . ?
C40A H40F 0.9800 . ?
C41A H41C 0.9900 . ?
C41A H41D 0.9900 . ?
C41A C42A 1.528(14) . ?
C42A H42D 0.9800 . ?
C42A H42E 0.9800 . ?
C42A H42F 0.9800 . ?

loop_
_geom_torsion_atom_site_label_1
_geom_torsion_atom_site_label_2
_geom_torsion_atom_site_label_3
_geom_torsion_atom_site_label_4
_geom_torsion
_geom_torsion_site_symmetry_1
_geom_torsion_site_symmetry_2
_geom_torsion_site_symmetry_3
_geom_torsion_site_symmetry_4
_geom_torsion_publ_flag
O1 C1 C2 C3 122.7(6) . . . . ?
O1 C1 C2 C4 -117.4(8) . . . . ?
O1 C1 C2 C5 3.6(10) . . . . ?
O1 C1 C2A C3A 110.8(13) . . . . ?
O1 C1 C2A C4A -131.1(13) . . . . ?
O1 C1 C2A C5A -10.3(17) . . . . ?
N1 C1 C2 C3 -61.1(7) . . . . ?
N1 C1 C2 C4 58.8(8) . . . . ?
N1 C1 C2 C5 179.8(6) . . . . ?
N1 C1 C2A C3A -62.7(12) . . . . ?
N1 C1 C2A C4A 55.5(13) . . . . ?
N1 C1 C2A C5A 176.3(11) . . . . ?
N1 C6 C7 C8 -177.6(2) . . . . ?
N1 C6 C7 C12 0.9(3) . . . . ?
N1 C6 C11 C10 176.9(2) . . . . ?
N1 C6 C11 C17 -3.9(3) . . . . ?
C1 N1 C6 C7 -77.9(3) . . . . ?
C1 N1 C6 C11 105.4(3) . . . . ?
C6 N1 C1 O1 0.4(4) . . . . ?
C6 N1 C1 C2 -175.8(6) . . . . ?
C6 N1 C1 C2A 173.7(11) . . . . ?
C6 C7 C8 C9 1.4(4) . . . . ?
C6 C7 C12 C13 -76.7(3) . . . . ?
C6 C7 C12 C15 155.9(2) . . . . ?
C6 C11 C17 C18 -83.7(3) . . . . ?
C6 C11 C17 C20 148.8(2) . . . . ?
C7 C6 C11 C10 0.4(3) . . . . ?
C7 C6 C11 C17 179.5(2) . . . . ?
C7 C8 C9 C10 -1.0(4) . . . . ?
C7 C12 C13 C14 -73.3(3) . . . . ?
C7 C12 C15 C16 -171.9(2) . . . . ?
C8 C7 C12 C13 101.8(3) . . . . ?
C8 C7 C12 C15 -25.6(3) . . . . ?
C8 C9 C10 C11 0.2(4) . . . . ?
C9 C10 C11 C6 0.1(4) . . . . ?
C9 C10 C11 C17 -179.1(2) . . . . ?
C10 C11 C17 C18 95.4(3) . . . . ?
C10 C11 C17 C20 -32.1(3) . . . . ?
C11 C6 C7 C8 -1.1(3) . . . . ?
C11 C6 C7 C12 177.5(2) . . . . ?
C11 C17 C18 C19 -71.8(3) . . . . ?
C11 C17 C20 C21 -176.3(2) . . . . ?
C12 C7 C8 C9 -177.2(2) . . . . ?
C13 C12 C15 C16 61.8(3) . . . . ?
C15 C12 C13 C14 54.5(3) . . . . ?
C18 C17 C20 C21 57.5(3) . . . . ?
C20 C17 C18 C19 55.7(3) . . . . ?
O2 C22 C23 C24 -123.7(3) . . . . ?
O2 C22 C23 C25 117.5(3) . . . . ?
O2 C22 C23 C26 -3.1(5) . . . . ?
O2 C22 C23A C24A -159.4(12) . . . . ?
O2 C22 C23A C25A 75.0(15) . . . . ?
O2 C22 C23A C26A -39.0(14) . . . . ?
N2 C22 C23 C24 55.4(4) . . . . ?
N2 C22 C23 C25 -63.3(4) . . . . ?
N2 C22 C23 C26 176.0(3) . . . . ?
N2 C22 C23A C24A 33.8(17) . . . . ?
N2 C22 C23A C25A -91.8(13) . . . . ?
N2 C22 C23A C26A 154.2(10) . . . . ?
N2 C27 C28 C29 -175.7(4) . . . . ?
N2 C27 C28 C33 5.9(6) . . . . ?
N2 C27 C32 C31 175.6(3) . . . . ?
N2 C27 C32 C38 -6.6(6) . . . . ?
C22 N2 C27 C28 -88.5(4) . . . . ?
C22 N2 C27 C32 93.0(4) . . . . ?
C22 N2 C27A C32A 92(2) . . . . ?
C22 N2 C27A C28A -84(2) . . . . ?
C27 N2 C22 O2 0.1(4) . . . . ?
C27 N2 C22 C23 -179.1(3) . . . . ?
C27 C28 C29 C30 -0.5(5) . . . . ?
C27 C28 C33 C34 -85.5(5) . . . . ?
C27 C28 C33 C36 148.4(4) . . . . ?
C27 C32 C38 C39 86.5(4) . . . . ?
C27 C32 C38 C41 -144.9(4) . . . . ?
C28 C27 C32 C31 -2.8(6) . . . . ?
C28 C27 C32 C38 174.9(4) . . . . ?
C28 C29 C30 C31 -1.5(6) . . . . ?
C28 C33 C34 C35 -69.7(4) . . . . ?
C28 C33 C36 C37 -176.3(3) . . . . ?
C29 C28 C33 C34 96.2(5) . . . . ?
C29 C28 C33 C36 -29.9(5) . . . . ?
C29 C30 C31 C32 1.4(6) . . . . ?
C30 C31 C32 C27 0.7(6) . . . . ?
C30 C31 C32 C38 -177.0(4) . . . . ?
C31 C32 C38 C39 -95.9(4) . . . . ?
C31 C32 C38 C41 32.7(4) . . . . ?
C32 C27 C28 C29 2.7(6) . . . . ?
C32 C27 C28 C33 -175.7(4) . . . . ?
C32 C38 C39 C40 71.3(4) . . . . ?
C32 C38 C41 C42 168.9(3) . . . . ?
C33 C28 C29 C30 177.8(5) . . . . ?
C34 C33 C36 C37 59.3(4) . . . . ?
C36 C33 C34 C35 56.2(4) . . . . ?
C39 C38 C41 C42 -63.1(4) . . . . ?
C41 C38 C39 C40 -57.6(4) . . . . ?
C32A C31A C30A C29A -3(2) . . . . ?
C32A C38A C39A C40A -63(2) . . . . ?
C32A C38A C41A C42A 159.2(15) . . . . ?
C31A C32A C27A N2 -176(2) . . . . ?
C31A C32A C27A C28A 0(3) . . . . ?
C31A C32A C38A C39A -27(3) . . . . ?
C31A C32A C38A C41A 102.3(19) . . . . ?
C31A C30A C29A C28A 0.9(12) . . . . ?
C30A C29A C28A C27A 0.9(13) . . . . ?
C30A C29A C28A C33A -161(2) . . . . ?
C29A C28A C27A N2 174(2) . . . . ?
C29A C28A C27A C32A -1(3) . . . . ?
C29A C28A C33A C34A 27(3) . . . . ?
C29A C28A C33A C36A -106(2) . . . . ?
C28A C33A C34A C35A 168(2) . . . . ?
C28A C33A C36A C37A 84(2) . . . . ?
C27A N2 C22 O2 10.8(12) . . . . ?
C27A N2 C22 C23A 178.0(14) . . . . ?
C27A C32A C31A C30A 2(3) . . . . ?
C27A C32A C38A C39A 152(2) . . . . ?
C27A C32A C38A C41A -79(3) . . . . ?
C27A C28A C33A C34A -133(3) . . . . ?
C27A C28A C33A C36A 94(3) . . . . ?
C33A C28A C27A N2 -26(3) . . . . ?
C33A C28A C27A C32A 158(3) . . . . ?
C34A C33A C36A C37A -56(2) . . . . ?
C36A C33A C34A C35A -60(3) . . . . ?
C38A C32A C31A C30A -178.8(18) . . . . ?
C38A C32A C27A N2 5(4) . . . . ?
C38A C32A C27A C28A -179(2) . . . . ?
C39A C38A C41A C42A -69(2) . . . . ?
C41A C38A C39A C40A 167.6(16) . . . . ?

loop_
_exptl_oxdiff_crystal_face_indexfrac_h
_exptl_oxdiff_crystal_face_indexfrac_k
_exptl_oxdiff_crystal_face_indexfrac_l
_exptl_oxdiff_crystal_face_x
_exptl_oxdiff_crystal_face_y
_exptl_oxdiff_crystal_face_z
-0.0005 1.0011 1.9983 0.0115 0.1376 0.1063
1.9983 1.0047 0.9993 -0.0297 0.3040 -0.1546
-0.0019 1.9979 -0.9972 -0.1666 -0.0061 0.0131
0.9988 1.0025 0.9994 -0.0281 0.1926 -0.0441
0.0005 -1.0011 -1.9983 -0.0115 -0.1376 -0.1063
0.0015 -1.9996 -1.0004 0.0907 -0.1064 -0.0929
1.0012 -1.9965 -0.0017 0.1270 0.0612 -0.1635
0.0009 -0.9994 -0.0008 0.0643 -0.0251 -0.0265
-0.0013 0.9977 -1.9967 -0.1402 -0.0874 -0.0533
0.0013 -0.9977 1.9967 0.1402 0.0874 0.0533
-1.9996 0.9957 0.9998 -0.0231 -0.1414 0.2875
-0.0009 0.9994 0.0008 -0.0643 0.0251 0.0265
